data_7017889
loop_
_publ_author_name
'Harben, Spencer M.'
'Mosselmans, J Frederick W'
'Ryan, \'Aine T'
'Whitwood, Adrian C.'
'Walton, Paul H.'

_publ_section_title
;
 Polymer imprinting with iron-oxo-hydroxo clusters:
 [Fe6O2(OH)2(O2CC(Cl)=CH2)12(H2O)2], [Fe6O2(OH)2(O2C-Ph-(CH)=CH2)12(H2O)2]
 and [{Fe(O2CC(Cl)=CH2)(OMe)2}10].
;
_journal_issue 1
_journal_name_full 'Dalton transactions (Cambridge, England : 2003)'
_journal_page_first 208
_journal_page_last 218
_journal_paper_doi 10.1039/c1dt11614b
_journal_volume 41
_journal_year 2012
_chemical_formula_moiety 'C108 H86 Fe6 O30, 2(C4 H8 O2), C2 H3 N'
_chemical_formula_sum 'C118 H105 Fe6 N O34'
_chemical_formula_weight 2416.13
_chemical_name_systematic
;
?
;
_space_group_crystal_system orthorhombic
_space_group_IT_number 52
_space_group_name_Hall '-P 2a 2bc'
_space_group_name_H-M_alt 'P n n a'
_symmetry_space_group_name_Hall '-P 2a 2bc'
_symmetry_space_group_name_H-M 'P n n a'
_atom_sites_solution_hydrogens geom
_atom_sites_solution_primary direct
_atom_sites_solution_secondary difmap
_audit_creation_date 2011-10-14
_audit_creation_method
;
Olex2 1.1
(compiled 2011.09.07 svn.r1971, GUI svn.r3853)
;
_cell_angle_alpha 90.00
_cell_angle_beta 90.00
_cell_angle_gamma 90.00
_cell_formula_units_Z 4
_cell_length_a 24.684(5)
_cell_length_b 27.669(11)
_cell_length_c 19.703(5)
_cell_measurement_reflns_used 20
_cell_measurement_temperature 150(2)
_cell_measurement_theta_max 5.31
_cell_measurement_theta_min 4.48
_cell_volume 13457(7)
_computing_cell_refinement 'MSC/AFC Diffractometer Control'
_computing_data_collection 'MSC/AFC Diffractometer Control'
_computing_data_reduction 'teXsan (MSC, 1992-1997)'
_computing_molecular_graphics
;
O. V. Dolomanov, L. J. Bourhis, R. J. Gildea, J. A. K. Howard and H. Puschmann,
OLEX2: a complete structure solution, refinement and analysis program.
J. Appl. Cryst. (2009). 42, 339-341.
;
_computing_publication_material
;
O. V. Dolomanov, L. J. Bourhis, R. J. Gildea, J. A. K. Howard and H. Puschmann,
OLEX2: a complete structure solution, refinement and analysis program.
J. Appl. Cryst. (2009). 42, 339-341.
;
_computing_structure_refinement
;
XL, G.M. Sheldrick, Acta Cryst.
(2008). A64, 112-122
;
_computing_structure_solution 'SHELXS-97 (Sheldrick, 1990)'
_diffrn_ambient_temperature 150(2)
_diffrn_measured_fraction_theta_full 0.999
_diffrn_measured_fraction_theta_max 0.999
_diffrn_measurement_device 'four-circle diffractometer'
_diffrn_measurement_device_type 'Rigaku AFC6S'
_diffrn_measurement_method \w--2\q
_diffrn_orient_matrix_UB_11 0.01965
_diffrn_orient_matrix_UB_12 0.00251
_diffrn_orient_matrix_UB_13 0.04424
_diffrn_orient_matrix_UB_21 -0.03541
_diffrn_orient_matrix_UB_22 0.00025
_diffrn_orient_matrix_UB_23 0.02465
_diffrn_orient_matrix_UB_31 0.00112
_diffrn_orient_matrix_UB_32 -0.03605
_diffrn_orient_matrix_UB_33 0.00325
_diffrn_radiation_detector 'scintillation counter'
_diffrn_radiation_monochromator graphite
_diffrn_radiation_source 'fine-focus sealed tube'
_diffrn_radiation_type MoK\a
_diffrn_radiation_wavelength 0.71069
_diffrn_reflns_av_R_equivalents 0.0000
_diffrn_reflns_av_sigmaI/netI 0.1117
_diffrn_reflns_limit_h_max 29
_diffrn_reflns_limit_h_min 0
_diffrn_reflns_limit_k_max 32
_diffrn_reflns_limit_k_min 0
_diffrn_reflns_limit_l_max 23
_diffrn_reflns_limit_l_min 0
_diffrn_reflns_number 12826
_diffrn_reflns_reduction_process 'Lp corrections applied'
_diffrn_reflns_theta_full 25.00
_diffrn_reflns_theta_max 25.00
_diffrn_reflns_theta_min 1.51
_diffrn_source_current 30
_diffrn_source_voltage 50
_diffrn_standards_interval_count 150
_diffrn_standards_number 3
_exptl_absorpt_coefficient_mu 0.700
_exptl_absorpt_correction_T_max 0.999
_exptl_absorpt_correction_T_min 0.934
_exptl_absorpt_correction_type psi-scan
_exptl_absorpt_process_details '(North,Phillips & Mathews, 1968)'
_exptl_crystal_colour orange
_exptl_crystal_density_diffrn 1.193
_exptl_crystal_density_method 'not measured'
_exptl_crystal_description block
_exptl_crystal_F_000 4992
_exptl_crystal_size_max 0.5
_exptl_crystal_size_mid 0.5
_exptl_crystal_size_min 0.3
_platon_squeeze_details
;
A discrete model for the highly disordered portion of
solvent could not be found and so theis solvent was
modelled using the squeeze algorithm. This solvent
is believed to be a mix of methanol, 1,4-dioxane and
acetonitrile.
;
_refine_diff_density_max 1.004
_refine_diff_density_min -0.459
_refine_diff_density_rms 0.113
_refine_ls_extinction_method none
_refine_ls_goodness_of_fit_ref 0.908
_refine_ls_hydrogen_treatment mixed
_refine_ls_matrix_type full
_refine_ls_number_parameters 893
_refine_ls_number_reflns 11866
_refine_ls_number_restraints 66
_refine_ls_restrained_S_all 0.908
_refine_ls_R_factor_all 0.1468
_refine_ls_R_factor_gt 0.0659
_refine_ls_shift/su_max 0.002
_refine_ls_shift/su_mean 0.000
_refine_ls_structure_factor_coef Fsqd
_refine_ls_weighting_details 'calc w=1/[\s^2^(Fo^2^)+(0.1177P)^2^+0.0000P] where P=(Fo^2^+2Fc^2^)/3'
_refine_ls_weighting_scheme calc
_refine_ls_wR_factor_gt 0.1774
_refine_ls_wR_factor_ref 0.2031
_reflns_number_gt 5294
_reflns_number_total 11847
_reflns_threshold_expression >2sigma(I)
_cod_data_source_file c1dt11614b.txt
_cod_data_source_block smh148-sr
_cod_database_code 7017889

loop_
_space_group_symop_id
_space_group_symop_operation_xyz
1 'x, y, z'
2 '-x+1/2, -y, z'
3 'x, -y+1/2, -z+1/2'
4 '-x+1/2, y+1/2, -z+1/2'
5 '-x, -y, -z'
6 'x-1/2, y, -z'
7 '-x, y-1/2, z-1/2'
8 'x-1/2, -y-1/2, z-1/2'

loop_
_atom_site_label
_atom_site_type_symbol
_atom_site_fract_x
_atom_site_fract_y
_atom_site_fract_z
_atom_site_U_iso_or_equiv
_atom_site_adp_type
_atom_site_occupancy
_atom_site_symmetry_multiplicity
_atom_site_calc_flag
_atom_site_refinement_flags
_atom_site_disorder_assembly
_atom_site_disorder_group
C1 C 0.7050(2) 0.5789(2) 0.6313(3) 0.0453(16) Uani 1 1 d . . .
C2 C 0.6676(2) 0.5491(2) 0.5896(3) 0.0494(17) Uani 1 1 d . . .
C3 C 0.6312(3) 0.5721(3) 0.5479(5) 0.096(3) Uani 1 1 d . . .
H3 H 0.6305 0.6057 0.5462 0.116 Uiso 1 1 calc R . .
C4 C 0.5955(4) 0.5456(3) 0.5081(5) 0.119(4) Uani 1 1 d . . .
H4 H 0.5710 0.5615 0.4801 0.143 Uiso 1 1 calc R . .
C5 C 0.5962(4) 0.4953(3) 0.5100(5) 0.093(3) Uani 1 1 d . . .
C6 C 0.6332(3) 0.4717(2) 0.5517(4) 0.064(2) Uani 1 1 d . . .
H6 H 0.6346 0.4381 0.5528 0.076 Uiso 1 1 calc R . .
C7 C 0.6678(3) 0.4990(2) 0.5916(3) 0.0503(16) Uani 1 1 d . . .
H7 H 0.6917 0.4833 0.6205 0.060 Uiso 1 1 calc R . .
C8 C 0.5578(4) 0.4671(3) 0.4667(6) 0.132(5) Uani 1 1 d . . .
H8 H 0.5372 0.4850 0.4362 0.159 Uiso 1 1 calc R . .
C9 C 0.5493(5) 0.4206(3) 0.4662(6) 0.147(5) Uani 1 1 d . . .
H9A H 0.5685 0.4006 0.4955 0.176 Uiso 1 1 calc R . .
H9B H 0.5240 0.4074 0.4365 0.176 Uiso 1 1 calc R . .
C10 C 0.8439(2) 0.64568(19) 0.6510(3) 0.0384(14) Uani 1 1 d . . .
C11 C 0.9013(2) 0.6510(2) 0.6321(3) 0.0444(15) Uani 1 1 d . . .
C12 C 0.9180(3) 0.6895(2) 0.5919(4) 0.070(2) Uani 1 1 d . . .
H12 H 0.8928 0.7119 0.5764 0.084 Uiso 1 1 calc R . .
C13 C 0.9734(3) 0.6948(3) 0.5745(5) 0.089(3) Uani 1 1 d . . .
H13 H 0.9846 0.7209 0.5483 0.106 Uiso 1 1 calc R . .
C14 C 1.0108(3) 0.6611(3) 0.5967(5) 0.082(3) Uani 1 1 d . . .
C15 C 0.9948(3) 0.6244(3) 0.6378(5) 0.085(3) Uani 1 1 d . . .
H15 H 1.0202 0.6025 0.6540 0.102 Uiso 1 1 calc R . .
C16 C 0.9402(3) 0.6194(2) 0.6560(4) 0.064(2) Uani 1 1 d . . .
H16 H 0.9300 0.5943 0.6848 0.077 Uiso 1 1 calc R . .
C17 C 1.0708(4) 0.6635(4) 0.5794(7) 0.149(6) Uani 1 1 d U . .
H17 H 1.0939 0.6427 0.6024 0.179 Uiso 1 1 calc R . .
C18 C 1.0904(6) 0.6904(5) 0.5383(9) 0.201(8) Uani 1 1 d U . .
H18A H 1.0685 0.7118 0.5144 0.241 Uiso 1 1 calc R . .
H18B H 1.1276 0.6899 0.5305 0.241 Uiso 1 1 calc R . .
C19 C 0.6894(2) 0.58102(19) 0.8656(3) 0.0452(16) Uani 1 1 d . A .
C20 C 0.6639(3) 0.5490(2) 0.9175(4) 0.0565(19) Uani 1 1 d . . .
C21 C 0.6146(10) 0.5702(10) 0.9463(14) 0.096(9) Uani 0.50 1 d PU A 1
H21 H 0.6001 0.5993 0.9312 0.115 Uiso 0.50 1 calc PR A 1
C21B C 0.6350(7) 0.5674(7) 0.9712(10) 0.038(4) Uani 0.50 1 d PU A 2
H21B H 0.6285 0.6005 0.9730 0.046 Uiso 0.50 1 calc PR A 2
C22 C 0.5898(9) 0.5413(9) 1.0015(18) 0.131(14) Uani 0.50 1 d PU A 1
H22 H 0.5649 0.5560 1.0304 0.157 Uiso 0.50 1 calc PR A 1
C22B C 0.6158(6) 0.5389(8) 1.0215(12) 0.057(5) Uani 0.50 1 d PU A 2
H22B H 0.5948 0.5528 1.0554 0.069 Uiso 0.50 1 calc PR A 2
C23 C 0.6021(14) 0.4947(10) 1.011(2) 0.141(18) Uani 0.50 1 d PU A 1
C23B C 0.6264(9) 0.4893(9) 1.0244(15) 0.056(5) Uani 0.50 1 d PU A 2
C24 C 0.6537(4) 0.4722(3) 0.9747(4) 0.081(3) Uani 1 1 d . . .
H24 H 0.6671 0.4419 0.9864 0.098 Uiso 1 1 calc R A 1
C25 C 0.6777(3) 0.5001(2) 0.9247(3) 0.0546(18) Uani 1 1 d . A .
H25 H 0.7032 0.4864 0.8957 0.066 Uiso 1 1 calc R . .
C26 C 0.5726(13) 0.4662(10) 1.0674(19) 0.161(17) Uani 0.50 1 d PU A 1
H26 H 0.5423 0.4794 1.0884 0.193 Uiso 0.50 1 calc PR A 1
C26B C 0.6050(6) 0.4618(7) 1.0827(11) 0.061(5) Uani 0.50 1 d PU A 2
H26B H 0.5829 0.4793 1.1119 0.073 Uiso 0.50 1 calc PR A 2
C27 C 0.589(2) 0.4261(12) 1.084(2) 0.17(2) Uani 0.50 1 d PU A 1
H27A H 0.6195 0.4129 1.0633 0.204 Uiso 0.50 1 calc PR A 1
H27B H 0.5714 0.4089 1.1183 0.204 Uiso 0.50 1 calc PR A 1
C27B C 0.6128(16) 0.4150(10) 1.100(2) 0.098(9) Uani 0.50 1 d PU A 2
H27C H 0.6345 0.3952 1.0733 0.117 Uiso 0.50 1 calc PR A 2
H27D H 0.5964 0.4025 1.1389 0.117 Uiso 0.50 1 calc PR A 2
C28 C 0.8202(2) 0.6446(2) 0.8733(3) 0.0389(14) Uani 1 1 d . . .
C29 C 0.8676(2) 0.6553(2) 0.9171(3) 0.0486(16) Uani 1 1 d . B 1
C30 C 0.9168(3) 0.6341(3) 0.9058(4) 0.070(2) Uani 1 1 d . B 1
H30 H 0.9206 0.6118 0.8708 0.084 Uiso 1 1 calc R B 1
C31 C 0.9616(3) 0.6456(3) 0.9463(5) 0.089(3) Uani 1 1 d . B 1
H31 H 0.9951 0.6316 0.9371 0.107 Uiso 1 1 calc R B 1
C32 C 0.9565(4) 0.6778(3) 1.0006(5) 0.085(3) Uani 1 1 d . B 1
C33 C 0.9056(3) 0.6977(3) 1.0119(4) 0.076(2) Uani 1 1 d . B 1
H33 H 0.9009 0.7190 1.0480 0.091 Uiso 1 1 calc R B 1
C34 C 0.8621(3) 0.6868(2) 0.9714(4) 0.0606(19) Uani 1 1 d . B 1
H34 H 0.8286 0.7007 0.9805 0.073 Uiso 1 1 calc R B 1
C35 C 1.0031(4) 0.6928(3) 1.0439(6) 0.122(5) Uani 1 1 d . B 1
H35 H 0.9952 0.7094 1.0837 0.146 Uiso 1 1 calc R B 1
C36 C 1.0529(5) 0.6847(4) 1.0310(9) 0.181(8) Uani 1 1 d . B 1
H36A H 1.0626 0.6682 0.9917 0.217 Uiso 1 1 calc R B 1
H36B H 1.0795 0.6953 1.0609 0.217 Uiso 1 1 calc R B 1
C37 C 0.7044(2) 0.7443(2) 0.9539(3) 0.0422(15) Uani 1 1 d . B .
C38 C 0.7139(3) 0.7290(3) 1.0244(4) 0.0593(19) Uani 1 1 d . . .
C39 C 0.7240(9) 0.7650(7) 1.0789(10) 0.075(6) Uani 0.50 1 d PU C 1
H39 H 0.7353 0.7961 1.0684 0.091 Uiso 0.50 1 calc PR C 1
C39B C 0.7493(13) 0.7553(9) 1.0607(10) 0.108(10) Uani 0.50 1 d PU C 2
H39B H 0.7603 0.7853 1.0444 0.130 Uiso 0.50 1 calc PR C 2
C40 C 0.7161(7) 0.7508(7) 1.1474(9) 0.084(5) Uani 0.50 1 d PU C 1
H40 H 0.7194 0.7743 1.1809 0.101 Uiso 0.50 1 calc PR C 1
C40B C 0.7705(8) 0.7382(7) 1.1240(10) 0.095(5) Uani 0.50 1 d PU C 2
H40B H 0.7889 0.7594 1.1524 0.114 Uiso 0.50 1 calc PR C 2
C41 C 0.7040(8) 0.7051(8) 1.1672(9) 0.093(5) Uani 0.50 1 d PU C 1
C41B C 0.7640(10) 0.6928(8) 1.1422(9) 0.109(7) Uani 0.50 1 d PU C 2
C42 C 0.6941(8) 0.6710(8) 1.1146(11) 0.081(5) Uani 0.50 1 d PU C 1
H42 H 0.6814 0.6406 1.1270 0.097 Uiso 0.50 1 calc PR C 1
C42B C 0.7335(10) 0.6626(7) 1.1016(11) 0.099(7) Uani 0.50 1 d PU C 2
H42B H 0.7326 0.6297 1.1117 0.119 Uiso 0.50 1 calc PR C 2
C43 C 0.7025(4) 0.6802(3) 1.0432(4) 0.090(3) Uani 1 1 d . C .
H43 H 0.7006 0.6556 1.0111 0.108 Uiso 1 1 calc R D 1
C44 C 0.7007(8) 0.6912(12) 1.2415(10) 0.134(10) Uani 0.50 1 d P C 1
H44 H 0.7137 0.7131 1.2733 0.161 Uiso 0.50 1 calc PR C 1
C44B C 0.7868(17) 0.6740(11) 1.2095(11) 0.193(18) Uani 0.50 1 d P C 2
H44B H 0.8122 0.6933 1.2315 0.232 Uiso 0.50 1 calc PR C 2
C45 C 0.681(2) 0.6521(15) 1.2625(17) 0.31(3) Uani 0.50 1 d PU C 1
H45A H 0.6681 0.6295 1.2319 0.373 Uiso 0.50 1 calc PR C 1
H45B H 0.6806 0.6456 1.3088 0.373 Uiso 0.50 1 calc PR C 1
C45B C 0.7749(18) 0.6374(17) 1.2358(15) 0.27(2) Uani 0.50 1 d PU C 2
H45C H 0.7496 0.6171 1.2154 0.326 Uiso 0.50 1 calc PR C 2
H45D H 0.7907 0.6287 1.2768 0.326 Uiso 0.50 1 calc PR C 2
C46 C 0.6221(2) 0.69289(19) 0.7226(5) 0.0484(17) Uani 1 1 d . B .
C47 C 0.5616(3) 0.6904(2) 0.7153(6) 0.074(3) Uani 1 1 d . . .
C48 C 0.5308(7) 0.6871(8) 0.7874(9) 0.059(5) Uani 0.50 1 d PU E 1
H48 H 0.5499 0.6898 0.8278 0.070 Uiso 0.50 1 calc PR E 1
C48B C 0.5246(8) 0.6879(7) 0.7495(9) 0.059(5) Uani 0.50 1 d PU E 2
H48B H 0.5328 0.6863 0.7955 0.071 Uiso 0.50 1 calc PR E 2
C49 C 0.4773(6) 0.6802(7) 0.7879(13) 0.081(5) Uani 0.50 1 d PU E 1
H49 H 0.4589 0.6737 0.8280 0.098 Uiso 0.50 1 calc PR E 1
C49B C 0.4711(9) 0.6870(13) 0.7359(14) 0.083(6) Uani 0.50 1 d PU E 2
H49B H 0.4455 0.6851 0.7705 0.100 Uiso 0.50 1 calc PR E 2
C50 C 0.4493(7) 0.6834(11) 0.7238(17) 0.078(6) Uani 0.50 1 d PU E 1
C50B C 0.4555(7) 0.6890(10) 0.6674(16) 0.064(5) Uani 0.50 1 d PU E 2
C51 C 0.4769(11) 0.6846(14) 0.6617(19) 0.103(8) Uani 0.50 1 d PU E 1
H51 H 0.4596 0.6827 0.6198 0.123 Uiso 0.50 1 calc PR E 1
C51B C 0.4915(6) 0.6902(7) 0.6148(10) 0.059(4) Uani 0.50 1 d PU E 2
H51B H 0.4800 0.6898 0.5699 0.071 Uiso 0.50 1 calc PR E 2
C52 C 0.5350(9) 0.6890(7) 0.6695(11) 0.067(5) Uani 0.50 1 d PU E 1
H52 H 0.5537 0.6911 0.6286 0.080 Uiso 0.50 1 calc PR E 1
C52B C 0.5470(6) 0.6921(6) 0.6317(8) 0.040(4) Uani 0.50 1 d PU E 2
H52B H 0.5739 0.6942 0.5988 0.048 Uiso 0.50 1 calc PR E 2
C53 C 0.3877(6) 0.6776(7) 0.7227(17) 0.127(8) Uani 0.50 1 d PU E 1
H53 H 0.3711 0.6706 0.6815 0.153 Uiso 0.50 1 calc PR E 1
C53B C 0.3914(7) 0.6888(7) 0.6453(12) 0.094(6) Uani 0.50 1 d PU E 2
H53B H 0.3670 0.6966 0.6795 0.113 Uiso 0.50 1 calc PR E 2
C54 C 0.3558(7) 0.6820(8) 0.7781(17) 0.152(11) Uani 0.50 1 d PU E 1
H54A H 0.3712 0.6890 0.8201 0.183 Uiso 0.50 1 calc PR E 1
H54B H 0.3185 0.6781 0.7743 0.183 Uiso 0.50 1 calc PR E 1
C54B C 0.3693(7) 0.6787(8) 0.5836(12) 0.136(9) Uani 0.50 1 d PU E 2
H54C H 0.3915 0.6706 0.5473 0.163 Uiso 0.50 1 calc PR E 2
H54D H 0.3319 0.6799 0.5779 0.163 Uiso 0.50 1 calc PR E 2
C55 C 0.5451(7) 0.5048(5) 0.7153(9) 0.201(8) Uani 1 1 d U F 2
H55A H 0.5118 0.4871 0.7231 0.241 Uiso 1 1 calc R F 2
H55B H 0.5599 0.4948 0.6719 0.241 Uiso 1 1 calc R F 2
C56 C 0.5336(7) 0.5594(4) 0.7144(6) 0.181(7) Uani 1 1 d U F 2
H56A H 0.5650 0.5787 0.7264 0.218 Uiso 1 1 calc R F 2
H56B H 0.5183 0.5704 0.6718 0.218 Uiso 1 1 calc R F 2
C57 C 0.5321(5) 0.5541(4) 0.8257(9) 0.232(11) Uani 1 1 d DU F .
H57A H 0.5154 0.5632 0.8684 0.279 Uiso 1 1 calc R . .
H57B H 0.5638 0.5740 0.8177 0.279 Uiso 1 1 calc R . .
C58 C 0.5463(4) 0.4979(4) 0.8232(7) 0.136(5) Uani 1 1 d DU F .
H58A H 0.5648 0.4876 0.8641 0.163 Uiso 1 1 calc R . .
H58B H 0.5140 0.4784 0.8170 0.163 Uiso 1 1 calc R . .
C59 C 0.9001(8) 0.7500 0.7500 0.110(5) Uani 1 2 d S . .
C60 C 0.9540(11) 0.7694(9) 0.7246(12) 0.154(11) Uani 0.50 1 d P G -1
H60A H 0.9667 0.7497 0.6879 0.231 Uiso 0.50 1 calc PR G -1
H60B H 0.9799 0.7689 0.7609 0.231 Uiso 0.50 1 calc PR G -1
H60C H 0.9493 0.8020 0.7090 0.231 Uiso 0.50 1 calc PR G -1
Fe1 Fe 0.77339(3) 0.59492(2) 0.75403(4) 0.0329(2) Uani 1 1 d . . .
Fe2 Fe 0.70991(3) 0.68510(3) 0.82862(4) 0.0347(2) Uani 1 1 d . . .
Fe3 Fe 0.73063(3) 0.68518(3) 0.65665(4) 0.0373(2) Uani 1 1 d . . .
N1 N 0.8631(5) 0.7288(5) 0.7889(8) 0.086(4) Uani 0.50 1 d P G -1
O1 O 0.81171(17) 0.52687(13) 0.7580(2) 0.0403(10) Uani 1 1 d . B .
H1 H 0.8403(18) 0.5236(16) 0.766(2) 0.001(13) Uiso 1 1 d . . .
O2 O 0.72391(14) 0.56054(13) 0.6861(2) 0.0401(10) Uani 1 1 d . B .
O3 O 0.71607(16) 0.62058(13) 0.6097(2) 0.0469(10) Uani 1 1 d . B .
O4 O 0.83092(14) 0.60775(13) 0.6844(2) 0.0412(10) Uani 1 1 d . B .
O5 O 0.81071(16) 0.67830(12) 0.6337(2) 0.0423(10) Uani 1 1 d . B .
O6 O 0.72573(16) 0.56333(13) 0.8269(2) 0.0466(11) Uani 1 1 d . A .
O7 O 0.67323(15) 0.62395(12) 0.8630(2) 0.0441(10) Uani 1 1 d . A .
O8 O 0.73949(13) 0.65566(11) 0.74700(18) 0.0326(9) Uani 1 1 d . B .
O9 O 0.82730(15) 0.61480(14) 0.8252(2) 0.0455(10) Uani 1 1 d . B .
O10 O 0.77599(15) 0.66580(13) 0.8864(2) 0.0401(9) Uani 1 1 d . B .
O11 O 0.74697(17) 0.74783(13) 0.8131(2) 0.0462(10) Uani 1 1 d . . .
O12 O 0.72047(18) 0.78702(14) 0.9386(2) 0.0512(11) Uani 1 1 d . . .
O13 O 0.68085(15) 0.71552(13) 0.9146(2) 0.0394(9) Uani 1 1 d . B .
O14 O 0.65037(17) 0.68864(15) 0.6702(2) 0.0514(11) Uani 1 1 d . B .
O15 O 0.63933(16) 0.69921(14) 0.7825(3) 0.0489(11) Uani 1 1 d . B .
O16 O 0.5810(2) 0.4953(3) 0.7653(5) 0.116(3) Uani 1 1 d D . .
O17 O 0.4936(4) 0.5565(5) 0.7689(7) 0.253(8) Uani 1 1 d D . .

loop_
_atom_site_aniso_label
_atom_site_aniso_U_11
_atom_site_aniso_U_22
_atom_site_aniso_U_33
_atom_site_aniso_U_23
_atom_site_aniso_U_13
_atom_site_aniso_U_12
C1 0.043(3) 0.024(3) 0.069(5) -0.015(3) -0.010(3) 0.006(3)
C2 0.054(4) 0.026(3) 0.068(5) -0.007(3) -0.022(3) 0.001(3)
C3 0.110(7) 0.031(4) 0.148(8) -0.002(5) -0.078(6) -0.017(4)
C4 0.151(9) 0.040(5) 0.166(10) 0.023(5) -0.113(8) -0.026(5)
C5 0.122(7) 0.046(5) 0.111(7) 0.014(5) -0.064(6) -0.022(5)
C6 0.089(5) 0.026(3) 0.076(5) -0.008(3) -0.034(4) -0.008(3)
C7 0.064(4) 0.028(3) 0.059(4) 0.001(3) -0.021(4) -0.005(3)
C8 0.168(10) 0.057(6) 0.172(10) 0.025(6) -0.123(9) -0.029(6)
C9 0.208(12) 0.046(5) 0.187(12) -0.006(6) -0.135(10) -0.036(7)
C10 0.043(3) 0.021(3) 0.051(4) -0.004(3) 0.002(3) -0.003(3)
C11 0.046(4) 0.022(3) 0.065(4) -0.001(3) 0.013(3) -0.003(3)
C12 0.077(5) 0.034(4) 0.099(6) 0.010(4) 0.043(5) 0.007(3)
C13 0.080(6) 0.038(4) 0.148(9) 0.016(5) 0.064(6) 0.001(4)
C14 0.056(4) 0.051(5) 0.140(8) -0.010(5) 0.042(5) -0.007(4)
C15 0.043(4) 0.063(5) 0.149(8) 0.019(5) 0.020(5) -0.001(4)
C16 0.044(4) 0.046(4) 0.103(6) 0.018(4) 0.013(4) 0.003(3)
C17 0.117(9) 0.083(7) 0.247(15) -0.020(8) 0.111(10) -0.034(6)
C18 0.161(13) 0.115(11) 0.33(2) -0.001(11) 0.121(14) -0.031(9)
C19 0.041(3) 0.023(3) 0.071(5) -0.003(3) 0.009(3) -0.007(3)
C20 0.068(4) 0.024(3) 0.077(5) 0.003(3) 0.032(4) -0.007(3)
C21 0.080(19) 0.052(11) 0.16(3) -0.008(13) 0.043(16) -0.024(13)
C21B 0.029(9) 0.030(7) 0.056(10) -0.010(6) 0.010(7) 0.003(6)
C22 0.10(2) 0.046(9) 0.25(4) -0.008(14) 0.13(2) -0.013(13)
C22B 0.033(10) 0.057(8) 0.082(11) 0.011(8) 0.025(9) 0.012(8)
C23 0.23(4) 0.031(10) 0.16(3) -0.026(12) 0.13(3) -0.013(16)
C23B 0.064(11) 0.050(9) 0.054(10) 0.011(8) 0.030(9) 0.000(8)
C24 0.149(8) 0.033(4) 0.062(5) 0.002(4) 0.032(5) -0.027(4)
C25 0.082(5) 0.030(3) 0.052(4) 0.002(3) 0.017(4) -0.015(3)
C26 0.18(3) 0.067(14) 0.23(4) -0.021(16) 0.14(3) -0.05(2)
C26B 0.064(11) 0.044(8) 0.075(11) -0.002(7) 0.052(10) -0.021(9)
C27 0.37(7) 0.065(18) 0.08(2) -0.027(13) 0.08(3) -0.06(2)
C27B 0.18(2) 0.037(10) 0.077(18) 0.009(9) 0.034(17) -0.043(13)
C28 0.047(4) 0.024(3) 0.046(4) 0.011(3) -0.006(3) -0.007(3)
C29 0.050(4) 0.028(3) 0.068(5) 0.007(3) -0.014(3) -0.007(3)
C30 0.045(4) 0.053(4) 0.113(7) -0.008(4) -0.019(4) 0.003(3)
C31 0.053(5) 0.074(6) 0.140(8) -0.010(6) -0.034(5) 0.009(4)
C32 0.090(6) 0.053(5) 0.113(7) 0.022(5) -0.060(6) -0.021(4)
C33 0.095(6) 0.043(4) 0.090(6) -0.001(4) -0.049(5) 0.005(4)
C34 0.057(4) 0.048(4) 0.077(5) 0.006(4) -0.022(4) 0.001(3)
C35 0.090(7) 0.058(5) 0.218(13) -0.002(7) -0.102(8) 0.008(5)
C36 0.133(10) 0.072(7) 0.34(2) 0.004(10) -0.143(13) 0.001(7)
C37 0.048(3) 0.032(4) 0.046(4) -0.003(3) 0.017(3) 0.009(3)
C38 0.074(5) 0.041(4) 0.063(5) 0.000(4) -0.002(4) -0.011(3)
C39 0.129(19) 0.057(11) 0.040(9) -0.027(7) -0.010(11) -0.010(11)
C39B 0.20(3) 0.090(15) 0.033(10) -0.021(9) 0.025(12) 0.054(16)
C40 0.089(13) 0.101(10) 0.063(9) -0.013(9) 0.002(9) 0.006(10)
C40B 0.109(14) 0.093(10) 0.083(11) -0.031(9) -0.024(11) 0.027(11)
C41 0.090(13) 0.125(13) 0.065(11) 0.015(8) 0.016(10) -0.007(12)
C41B 0.17(2) 0.097(11) 0.063(11) -0.018(9) -0.031(12) 0.046(13)
C42 0.096(14) 0.073(11) 0.073(12) 0.041(8) -0.007(12) -0.012(11)
C42B 0.18(2) 0.041(9) 0.080(15) 0.018(9) -0.031(15) 0.030(11)
C43 0.148(8) 0.047(5) 0.076(6) 0.021(4) -0.014(6) -0.015(5)
C44 0.072(12) 0.25(3) 0.077(14) -0.016(17) 0.021(10) 0.003(17)
C44B 0.39(5) 0.14(3) 0.041(12) 0.013(14) -0.06(2) 0.08(3)
C45 0.52(7) 0.25(4) 0.17(3) 0.09(3) 0.17(4) -0.09(4)
C45B 0.38(6) 0.32(5) 0.12(3) 0.11(3) -0.04(3) 0.03(4)
C46 0.037(4) 0.011(3) 0.097(6) -0.004(3) -0.009(4) 0.005(2)
C47 0.043(4) 0.026(4) 0.153(9) -0.016(5) -0.031(6) 0.002(3)
C48 0.041(6) 0.069(11) 0.066(12) -0.044(12) 0.018(8) 0.007(7)
C48B 0.051(8) 0.059(10) 0.066(12) -0.037(12) 0.024(8) -0.019(7)
C49 0.042(7) 0.059(10) 0.143(14) 0.011(14) -0.015(9) -0.025(7)
C49B 0.055(10) 0.081(16) 0.113(10) -0.018(17) 0.009(10) 0.001(16)
C50 0.040(7) 0.035(10) 0.159(15) -0.011(13) -0.021(8) 0.020(10)
C50B 0.040(7) 0.033(10) 0.117(11) -0.016(12) 0.012(7) -0.004(9)
C51 0.085(11) 0.084(19) 0.139(14) -0.04(2) -0.020(13) 0.029(19)
C51B 0.035(6) 0.048(9) 0.094(10) 0.000(11) -0.012(7) -0.002(7)
C52 0.089(10) 0.027(8) 0.085(16) 0.005(11) 0.013(11) 0.026(9)
C52B 0.032(6) 0.028(7) 0.059(10) -0.015(8) -0.004(6) -0.001(5)
C53 0.024(7) 0.076(12) 0.28(3) 0.000(17) -0.036(10) 0.007(8)
C53B 0.046(7) 0.098(14) 0.137(15) 0.009(14) 0.009(8) 0.012(9)
C54 0.027(9) 0.126(19) 0.30(3) 0.00(2) -0.019(11) 0.002(11)
C54B 0.058(11) 0.20(3) 0.149(18) 0.007(17) -0.020(10) 0.068(14)
C55 0.221(18) 0.092(8) 0.29(2) -0.058(13) 0.060(17) 0.020(11)
C56 0.37(2) 0.055(6) 0.114(10) -0.016(6) 0.102(12) -0.026(9)
C57 0.170(14) 0.082(7) 0.45(3) -0.101(14) 0.148(18) -0.033(8)
C58 0.101(8) 0.108(7) 0.198(13) 0.074(9) 0.052(9) 0.036(7)
C59 0.148(15) 0.064(9) 0.118(13) -0.022(9) 0.000 0.000
C60 0.22(3) 0.13(2) 0.11(2) -0.025(16) 0.027(19) -0.04(2)
Fe1 0.0319(4) 0.0162(4) 0.0506(5) 0.0003(4) 0.0015(4) 0.0005(3)
Fe2 0.0357(4) 0.0171(4) 0.0514(5) -0.0018(4) 0.0028(4) -0.0016(3)
Fe3 0.0461(5) 0.0173(4) 0.0485(5) -0.0029(4) -0.0073(4) 0.0023(4)
N1 0.068(9) 0.055(8) 0.133(13) 0.002(9) 0.009(9) -0.014(7)
O1 0.027(2) 0.024(2) 0.069(3) 0.0037(19) -0.001(2) 0.0041(18)
O2 0.036(2) 0.022(2) 0.062(3) -0.0060(19) -0.0109(19) 0.0011(17)
O3 0.060(3) 0.023(2) 0.057(3) -0.0052(19) -0.013(2) -0.0034(19)
O4 0.037(2) 0.029(2) 0.058(3) 0.0020(19) 0.0059(19) 0.0009(16)
O5 0.050(2) 0.020(2) 0.056(3) 0.0057(18) 0.005(2) 0.0023(17)
O6 0.052(3) 0.021(2) 0.068(3) 0.0103(19) 0.016(2) 0.0037(18)
O7 0.043(2) 0.020(2) 0.070(3) 0.0017(19) 0.005(2) -0.0012(17)
O8 0.031(2) 0.0179(17) 0.049(2) 0.0010(17) -0.0041(18) -0.0015(14)
O9 0.040(2) 0.040(2) 0.056(3) -0.003(2) -0.006(2) 0.0078(18)
O10 0.038(2) 0.034(2) 0.049(2) -0.0018(19) -0.0015(19) 0.0018(18)
O11 0.068(3) 0.0166(18) 0.054(3) -0.0019(18) 0.010(2) -0.0073(18)
O12 0.075(3) 0.028(2) 0.050(3) -0.003(2) 0.012(2) -0.010(2)
O13 0.050(2) 0.023(2) 0.045(2) -0.0040(19) 0.007(2) -0.0049(17)
O14 0.044(2) 0.048(3) 0.063(3) -0.011(2) -0.015(2) 0.014(2)
O15 0.039(2) 0.033(2) 0.075(3) 0.002(2) 0.008(2) 0.0105(18)
O16 0.048(3) 0.103(5) 0.198(8) -0.012(5) -0.014(4) 0.032(3)
O17 0.135(8) 0.330(17) 0.293(15) 0.130(12) 0.008(9) 0.154(10)

loop_
_atom_type_symbol
_atom_type_description
_atom_type_scat_dispersion_real
_atom_type_scat_dispersion_imag
_atom_type_scat_source
C C 0.0033 0.0016 'International Tables Vol C Tables 4.2.6.8 and 6.1.1.4'
H H 0.0000 0.0000 'International Tables Vol C Tables 4.2.6.8 and 6.1.1.4'
Fe Fe 0.3463 0.8444 'International Tables Vol C Tables 4.2.6.8 and 6.1.1.4'
N N 0.0061 0.0033 'International Tables Vol C Tables 4.2.6.8 and 6.1.1.4'
O O 0.0106 0.0060 'International Tables Vol C Tables 4.2.6.8 and 6.1.1.4'

loop_
_geom_angle_atom_site_label_1
_geom_angle_atom_site_label_2
_geom_angle_atom_site_label_3
_geom_angle
_geom_angle_site_symmetry_1
_geom_angle_site_symmetry_3
O2 C1 C2 118.2(5) . .
O3 C1 C2 117.1(6) . .
O3 C1 O2 124.7(5) . .
C3 C2 C1 118.6(6) . .
C3 C2 C7 118.9(6) . .
C7 C2 C1 122.4(6) . .
C2 C3 H3 119.8 . .
C2 C3 C4 120.4(7) . .
C4 C3 H3 119.8 . .
C3 C4 H4 119.8 . .
C3 C4 C5 120.4(8) . .
C5 C4 H4 119.8 . .
C4 C5 C8 119.9(7) . .
C6 C5 C4 119.5(7) . .
C6 C5 C8 120.6(7) . .
C5 C6 H6 120.5 . .
C7 C6 C5 119.0(6) . .
C7 C6 H6 120.5 . .
C2 C7 H7 119.1 . .
C6 C7 C2 121.7(6) . .
C6 C7 H7 119.1 . .
C5 C8 H8 115.8 . .
C9 C8 C5 128.4(9) . .
C9 C8 H8 115.8 . .
C8 C9 H9A 120.0 . .
C8 C9 H9B 120.0 . .
H9A C9 H9B 120.0 . .
O4 C10 C11 116.8(5) . .
O5 C10 C11 118.9(5) . .
O5 C10 O4 124.2(5) . .
C12 C11 C10 120.4(6) . .
C16 C11 C10 121.4(5) . .
C16 C11 C12 118.2(6) . .
C11 C12 H12 119.9 . .
C11 C12 C13 120.2(7) . .
C13 C12 H12 119.9 . .
C12 C13 H13 120.0 . .
C14 C13 C12 119.9(7) . .
C14 C13 H13 120.0 . .
C13 C14 C17 123.4(8) . .
C15 C14 C13 119.9(7) . .
C15 C14 C17 116.7(9) . .
C14 C15 H15 119.7 . .
C14 C15 C16 120.5(7) . .
C16 C15 H15 119.7 . .
C11 C16 C15 121.2(7) . .
C11 C16 H16 119.4 . .
C15 C16 H16 119.4 . .
C14 C17 H17 117.6 . .
C18 C17 C14 124.8(15) . .
C18 C17 H17 117.6 . .
C17 C18 H18A 120.0 . .
C17 C18 H18B 120.0 . .
H18A C18 H18B 120.0 . .
O6 C19 C20 118.6(5) . .
O7 C19 C20 117.1(5) . .
O7 C19 O6 124.3(5) . .
C21 C20 C19 112.1(11) . .
C21B C20 C19 121.7(10) . .
C21B C20 C21 28.7(12) . .
C21B C20 C25 114.1(9) . .
C25 C20 C19 122.6(6) . .
C25 C20 C21 123.5(11) . .
C20 C21 H21 122.9 . .
C20 C21 C22 114(2) . .
C22 C21 H21 122.9 . .
C20 C21B H21B 119.0 . .
C22B C21B C20 122.0(17) . .
C22B C21B H21B 119.0 . .
C21 C22 H22 119.1 . .
C23 C22 C21 122(3) . .
C23 C22 H22 119.1 . .
C21B C22B H22B 118.8 . .
C21B C22B C23B 122(2) . .
C23B C22B H22B 118.8 . .
C22 C23 C24 120(2) . .
C22 C23 C26 119(3) . .
C26 C23 C24 120(2) . .
C22B C23B C26B 118(2) . .
C24 C23B C22B 116(2) . .
C24 C23B C26B 126(2) . .
C23 C24 H24 121.8 . .
C23B C24 C23 24(2) . .
C23B C24 H24 109.4 . .
C23B C24 C25 124.2(12) . .
C25 C24 C23 116.4(13) . .
C25 C24 H24 121.8 . .
C20 C25 H25 119.8 . .
C24 C25 C20 120.3(7) . .
C24 C25 H25 119.8 . .
C23 C26 H26 120.0 . .
C27 C26 C23 120(3) . .
C27 C26 H26 120.0 . .
C23B C26B H26B 115.1 . .
C27B C26B C23B 130(2) . .
C27B C26B H26B 115.1 . .
C26 C27 H27A 120.0 . .
C26 C27 H27B 120.0 . .
H27A C27 H27B 120.0 . .
C26B C27B H27C 120.0 . .
C26B C27B H27D 120.0 . .
H27C C27B H27D 120.0 . .
O9 C28 C29 117.1(5) . .
O10 C28 C29 118.0(6) . .
O10 C28 O9 124.9(5) . .
C30 C29 C28 121.4(6) . .
C30 C29 C34 118.7(6) . .
C34 C29 C28 119.8(6) . .
C29 C30 H30 119.6 . .
C29 C30 C31 120.8(8) . .
C31 C30 H30 119.6 . .
C30 C31 H31 119.7 . .
C32 C31 C30 120.6(8) . .
C32 C31 H31 119.7 . .
C31 C32 C35 123.0(9) . .
C33 C32 C31 117.2(7) . .
C33 C32 C35 119.8(9) . .
C32 C33 H33 119.1 . .
C34 C33 C32 121.8(8) . .
C34 C33 H33 119.1 . .
C29 C34 H34 119.6 . .
C33 C34 C29 120.8(7) . .
C33 C34 H34 119.6 . .
C32 C35 H35 117.2 . .
C36 C35 C32 125.6(13) . .
C36 C35 H35 117.2 . .
C35 C36 H36A 120.0 . .
C35 C36 H36B 120.0 . .
H36A C36 H36B 120.0 . .
O12 C37 C38 116.1(6) . .
O13 C37 C38 118.2(6) . .
O13 C37 O12 125.7(6) . .
C37 C38 C39 121.0(10) . .
C39B C38 C37 116.7(12) . .
C39B C38 C39 31.0(12) . .
C39B C38 C43 120.2(13) . .
C43 C38 C37 119.2(7) . .
C43 C38 C39 118.6(11) . .
C38 C39 H39 120.7 . .
C40 C39 C38 118.6(16) . .
C40 C39 H39 120.7 . .
C38 C39B H39B 119.3 . .
C38 C39B C40B 121(2) . .
C40B C39B H39B 119.3 . .
C39 C40 H40 117.9 . .
C41 C40 C39 124.2(17) . .
C41 C40 H40 117.9 . .
C39B C40B H40B 119.7 . .
C41B C40B C39B 121(2) . .
C41B C40B H40B 119.7 . .
C40 C41 C42 116.5(17) . .
C40 C41 C44 122(2) . .
C42 C41 C44 122(2) . .
C40B C41B C42B 119.0(18) . .
C40B C41B C44B 121(2) . .
C42B C41B C44B 120(2) . .
C41 C42 H42 117.7 . .
C41 C42 C43 124.7(16) . .
C43 C42 H42 117.7 . .
C41B C42B H42B 118.7 . .
C41B C42B C43 122.6(16) . .
C43 C42B H42B 118.7 . .
C38 C43 C42 116.6(11) . .
C38 C43 C42B 114.6(11) . .
C38 C43 H43 121.7 . .
C42 C43 C42B 41.6(9) . .
C42 C43 H43 121.7 . .
C42B C43 H43 108.4 . .
C41 C44 H44 118.0 . .
C45 C44 C41 124(3) . .
C45 C44 H44 118.0 . .
C41B C44B H44B 117.2 . .
C45B C44B C41B 126(4) . .
C45B C44B H44B 117.2 . .
C44 C45 H45A 120.0 . .
C44 C45 H45B 120.0 . .
H45A C45 H45B 120.0 . .
C44B C45B H45C 120.0 . .
C44B C45B H45D 120.0 . .
H45C C45B H45D 120.0 . .
O14 C46 C47 118.0(8) . .
O14 C46 O15 126.5(6) . .
O15 C46 C47 115.5(8) . .
C46 C47 C48 112.7(10) . .
C46 C47 C52B 107.8(9) . .
C48 C47 C52B 139.4(9) . .
C48B C47 C46 138.1(15) . .
C48B C47 C48 25.3(13) . .
C48B C47 C52B 114.1(13) . .
C52 C47 C46 131.7(16) . .
C52 C47 C48 115.5(15) . .
C52 C47 C48B 90.2(16) . .
C52 C47 C52B 24.0(13) . .
C47 C48 H48 120.6 . .
C49 C48 C47 118.8(17) . .
C49 C48 H48 120.6 . .
C47 C48B H48B 113.9 . .
C47 C48B C49B 132(2) . .
C49B C48B H48B 113.9 . .
C48 C49 H49 121.4 . .
C48 C49 C50 117(2) . .
C50 C49 H49 121.4 . .
C48B C49B H49B 121.4 . .
C48B C49B C50B 117(2) . .
C50B C49B H49B 121.4 . .
C49 C50 C53 119(3) . .
C51 C50 C49 122(2) . .
C51 C50 C53 118(3) . .
C49B C50B C53B 121(2) . .
C51B C50B C49B 123.5(18) . .
C51B C50B C53B 115(2) . .
C50 C51 H51 123.5 . .
C50 C51 C52 113(3) . .
C52 C51 H51 123.5 . .
C50B C51B H51B 121.5 . .
C50B C51B C52B 117.0(18) . .
C52B C51B H51B 121.5 . .
C47 C52 C51 132(2) . .
C47 C52 H52 113.9 . .
C51 C52 H52 113.9 . .
C47 C52B H52B 122.0 . .
C51B C52B C47 115.9(13) . .
C51B C52B H52B 122.0 . .
C50 C53 H53 118.0 . .
C54 C53 C50 124(3) . .
C54 C53 H53 118.0 . .
C50B C53B H53B 115.7 . .
C54B C53B C50B 129(2) . .
C54B C53B H53B 115.7 . .
C53 C54 H54A 120.0 . .
C53 C54 H54B 120.0 . .
H54A C54 H54B 120.0 . .
C53B C54B H54C 120.0 . .
C53B C54B H54D 120.0 . .
H54C C54B H54D 120.0 . .
H55A C55 H55B 108.3 . .
C56 C55 H55A 109.9 . .
C56 C55 H55B 109.9 . .
O16 C55 H55A 109.9 . .
O16 C55 H55B 109.9 . .
O16 C55 C56 108.8(13) . .
C55 C56 H56A 113.0 . .
C55 C56 H56B 113.0 . .
H56A C56 H56B 110.4 . .
O17 C56 C55 93.7(10) . .
O17 C56 H56A 113.0 . .
O17 C56 H56B 113.0 . .
H57A C57 H57B 109.6 . .
C58 C57 H57A 111.9 . .
C58 C57 H57B 111.9 . .
O17 C57 H57A 111.9 . .
O17 C57 H57B 111.9 . .
O17 C57 C58 99.4(9) . .
C57 C58 H58A 111.4 . .
C57 C58 H58B 111.4 . .
H58A C58 H58B 109.3 . .
O16 C58 C57 101.9(8) . .
O16 C58 H58A 111.4 . .
O16 C58 H58B 111.4 . .
C60 C59 C60 58(2) . 3_566
N1 C59 C60 104.8(12) . 3_566
N1 C59 C60 161.4(15) 3_566 3_566
N1 C59 C60 104.8(12) 3_566 .
N1 C59 C60 161.4(15) . .
N1 C59 N1 93.1(19) 3_566 .
C59 C60 H60A 109.5 . .
C59 C60 H60B 109.5 . .
C59 C60 H60C 109.5 . .
O2 Fe1 O1 82.94(16) . .
O2 Fe1 O6 85.30(17) . .
O4 Fe1 O1 82.30(15) . .
O4 Fe1 O2 93.28(16) . .
O4 Fe1 O6 163.70(15) . .
O4 Fe1 O9 87.70(17) . .
O6 Fe1 O1 81.41(15) . .
O8 Fe1 O1 177.92(17) . .
O8 Fe1 O2 95.83(15) . .
O8 Fe1 O4 96.11(15) . .
O8 Fe1 O6 100.19(15) . .
O8 Fe1 O9 95.81(15) . .
O9 Fe1 O1 85.48(17) . .
O9 Fe1 O2 168.14(16) . .
O9 Fe1 O6 90.44(17) . .
O7 Fe2 O10 87.30(16) . .
O8 Fe2 O7 95.40(15) . .
O8 Fe2 O10 92.91(15) . .
O8 Fe2 O11 93.76(15) . .
O8 Fe2 O13 178.64(15) . .
O8 Fe2 O15 91.91(17) . .
O11 Fe2 O7 169.42(17) . .
O11 Fe2 O10 86.95(17) . .
O11 Fe2 O13 85.92(16) . .
O11 Fe2 O15 99.24(18) . .
O13 Fe2 O7 84.79(15) . .
O13 Fe2 O10 85.76(16) . .
O15 Fe2 O7 85.75(16) . .
O15 Fe2 O10 171.89(17) . .
O15 Fe2 O13 89.45(18) . .
O5 Fe3 O3 89.34(16) . .
O5 Fe3 O12 87.15(17) . 3_566
O8 Fe3 O3 93.78(15) . .
O8 Fe3 O5 93.12(15) . .
O8 Fe3 O11 95.33(15) . 3_566
O8 Fe3 O12 177.57(15) . 3_566
O8 Fe3 O14 90.52(16) . .
O11 Fe3 O3 170.51(18) 3_566 .
O11 Fe3 O5 87.53(16) 3_566 .
O11 Fe3 O12 87.09(16) 3_566 3_566
O11 Fe3 O14 96.67(18) 3_566 .
O12 Fe3 O3 83.81(16) 3_566 .
O14 Fe3 O3 85.88(17) . .
O14 Fe3 O5 174.18(18) . .
O14 Fe3 O12 89.03(18) . 3_566
Fe1 O1 H1 124(4) . .
C1 O2 Fe1 125.8(3) . .
C1 O3 Fe3 133.3(4) . .
C10 O4 Fe1 132.4(4) . .
C10 O5 Fe3 129.4(4) . .
C19 O6 Fe1 131.2(3) . .
C19 O7 Fe2 131.2(4) . .
Fe1 O8 Fe2 118.68(18) . .
Fe1 O8 Fe3 119.06(18) . .
Fe2 O8 Fe3 122.12(17) . .
C28 O9 Fe1 127.4(4) . .
C28 O10 Fe2 133.7(4) . .
Fe2 O11 Fe3 132.5(2) . 3_566
C37 O12 Fe3 127.0(4) . 3_566
C37 O13 Fe2 128.1(4) . .
C46 O14 Fe3 131.8(4) . .
C46 O15 Fe2 133.4(4) . .
C55 O16 C58 100.3(9) . .
C56 O17 C57 97.2(11) . .

loop_
_geom_bond_atom_site_label_1
_geom_bond_atom_site_label_2
_geom_bond_distance
_geom_bond_site_symmetry_2
C1 C2 1.487(8) .
C1 O2 1.280(7) .
C1 O3 1.260(7) .
C2 C3 1.375(9) .
C2 C7 1.387(8) .
C3 H3 0.9300 .
C3 C4 1.389(10) .
C4 H4 0.9300 .
C4 C5 1.392(10) .
C5 C6 1.389(10) .
C5 C8 1.497(11) .
C6 H6 0.9300 .
C6 C7 1.384(8) .
C7 H7 0.9300 .
C8 H8 0.9300 .
C8 C9 1.302(11) .
C9 H9A 0.9300 .
C9 H9B 0.9300 .
C10 C11 1.473(8) .
C10 O4 1.279(6) .
C10 O5 1.265(6) .
C11 C12 1.392(8) .
C11 C16 1.382(8) .
C12 H12 0.9300 .
C12 C13 1.416(10) .
C13 H13 0.9300 .
C13 C14 1.383(11) .
C14 C15 1.357(10) .
C14 C17 1.521(12) .
C15 H15 0.9300 .
C15 C16 1.401(9) .
C16 H16 0.9300 .
C17 H17 0.9300 .
C17 C18 1.203(15) .
C18 H18A 0.9300 .
C18 H18B 0.9300 .
C19 C20 1.494(8) .
C19 O6 1.274(7) .
C19 O7 1.254(6) .
C20 C21 1.47(3) .
C20 C21B 1.37(2) .
C20 C25 1.400(8) .
C21 H21 0.9300 .
C21 C22 1.48(4) .
C21B H21B 0.9300 .
C21B C22B 1.35(3) .
C22 H22 0.9300 .
C22 C23 1.34(3) .
C22B H22B 0.9300 .
C22B C23B 1.40(3) .
C23 C24 1.59(3) .
C23 C26 1.55(4) .
C23B C24 1.28(3) .
C23B C26B 1.48(3) .
C24 H24 0.9300 .
C24 C25 1.386(8) .
C25 H25 0.9300 .
C26 H26 0.9300 .
C26 C27 1.23(4) .
C26B H26B 0.9300 .
C26B C27B 1.35(3) .
C27 H27A 0.9300 .
C27 H27B 0.9300 .
C27B H27C 0.9300 .
C27B H27D 0.9300 .
C28 C29 1.483(8) .
C28 O9 1.269(7) .
C28 O10 1.265(7) .
C29 C30 1.368(9) .
C29 C34 1.386(9) .
C30 H30 0.9300 .
C30 C31 1.400(10) .
C31 H31 0.9300 .
C31 C32 1.398(12) .
C32 C33 1.389(12) .
C32 C35 1.491(11) .
C33 H33 0.9300 .
C33 C34 1.371(9) .
C34 H34 0.9300 .
C35 H35 0.9300 .
C35 C36 1.274(16) .
C36 H36A 0.9300 .
C36 H36B 0.9300 .
C37 C38 1.470(9) .
C37 O12 1.282(7) .
C37 O13 1.254(7) .
C38 C39 1.486(18) .
C38 C39B 1.34(3) .
C38 C43 1.427(9) .
C39 H39 0.9300 .
C39 C40 1.42(3) .
C39B H39B 0.9300 .
C39B C40B 1.43(3) .
C40 H40 0.9300 .
C40 C41 1.36(2) .
C40B H40B 0.9300 .
C40B C41B 1.32(3) .
C41 C42 1.42(3) .
C41 C44 1.51(3) .
C41B C42B 1.38(3) .
C41B C44B 1.53(3) .
C42 H42 0.9300 .
C42 C43 1.44(2) .
C42B H42B 0.9300 .
C42B C43 1.47(2) .
C43 H43 0.9300 .
C44 H44 0.9300 .
C44 C45 1.25(4) .
C44B H44B 0.9300 .
C44B C45B 1.18(5) .
C45 H45A 0.9300 .
C45 H45B 0.9300 .
C45B H45C 0.9300 .
C45B H45D 0.9300 .
C46 C47 1.501(9) .
C46 O14 1.252(8) .
C46 O15 1.266(8) .
C47 C48 1.62(2) .
C47 C48B 1.138(18) .
C47 C52 1.12(2) .
C47 C52B 1.686(19) .
C48 H48 0.9300 .
C48 C49 1.33(2) .
C48B H48B 0.9300 .
C48B C49B 1.35(3) .
C49 H49 0.9300 .
C49 C50 1.44(3) .
C49B H49B 0.9300 .
C49B C50B 1.40(4) .
C50 C51 1.40(4) .
C50 C53 1.53(2) .
C50B C51B 1.36(3) .
C50B C53B 1.64(3) .
C51 H51 0.9300 .
C51 C52 1.45(3) .
C51B H51B 0.9300 .
C51B C52B 1.41(2) .
C52 H52 0.9300 .
C52B H52B 0.9300 .
C53 H53 0.9300 .
C53 C54 1.35(4) .
C53B H53B 0.9300 .
C53B C54B 1.36(3) .
C54 H54A 0.9300 .
C54 H54B 0.9300 .
C54B H54C 0.9300 .
C54B H54D 0.9300 .
C55 H55A 0.9700 .
C55 H55B 0.9700 .
C55 C56 1.536(16) .
C55 O16 1.351(18) .
C56 H56A 0.9700 .
C56 H56B 0.9700 .
C56 O17 1.461(14) .
C57 H57A 0.9700 .
C57 H57B 0.9700 .
C57 C58 1.594(14) .
C57 O17 1.469(15) .
C58 H58A 0.9700 .
C58 H58B 0.9700 .
C58 O16 1.430(12) .
C59 C60 1.52(3) .
C59 C60 1.52(3) 3_566
C59 N1 1.328(16) .
C59 N1 1.328(16) 3_566
C60 H60A 0.9600 .
C60 H60B 0.9600 .
C60 H60C 0.9600 .
Fe1 O1 2.109(4) .
Fe1 O2 2.047(4) .
Fe1 O4 2.006(4) .
Fe1 O6 2.052(4) .
Fe1 O8 1.883(3) .
Fe1 O9 2.010(4) .
Fe2 O7 2.035(4) .
Fe2 O8 1.945(4) .
Fe2 O10 2.059(4) .
Fe2 O11 1.986(4) .
Fe2 O13 2.024(4) .
Fe2 O15 2.003(4) .
Fe3 O3 2.044(4) .
Fe3 O5 2.037(4) .
Fe3 O8 1.971(4) .
Fe3 O11 1.989(4) 3_566
Fe3 O12 2.044(4) 3_566
Fe3 O14 2.001(4) .
O1 H1 0.73(4) .
O11 Fe3 1.988(4) 3_566
O12 Fe3 2.044(4) 3_566

loop_
_geom_torsion_atom_site_label_1
_geom_torsion_atom_site_label_2
_geom_torsion_atom_site_label_3
_geom_torsion_atom_site_label_4
_geom_torsion
_geom_torsion_site_symmetry_1
_geom_torsion_site_symmetry_4
C1 C2 C3 C4 -180.0(9) . .
C1 C2 C7 C6 -179.0(7) . .
C2 C1 O2 Fe1 -177.3(4) . .
C2 C1 O3 Fe3 145.2(5) . .
C2 C3 C4 C5 -0.1(18) . .
C3 C2 C7 C6 1.4(12) . .
C3 C4 C5 C6 -0.3(18) . .
C3 C4 C5 C8 -179.7(11) . .
C4 C5 C6 C7 1.3(15) . .
C4 C5 C8 C9 -173.3(15) . .
C5 C6 C7 C2 -1.9(12) . .
C6 C5 C8 C9 7(2) . .
C7 C2 C3 C4 -0.4(14) . .
C8 C5 C6 C7 -179.3(9) . .
C10 C11 C12 C13 179.3(7) . .
C10 C11 C16 C15 179.8(7) . .
C11 C10 O4 Fe1 149.4(4) . .
C11 C10 O5 Fe3 -175.1(4) . .
C11 C12 C13 C14 1.1(13) . .
C12 C11 C16 C15 -3.0(11) . .
C12 C13 C14 C15 -3.3(14) . .
C12 C13 C14 C17 179.0(9) . .
C13 C14 C15 C16 2.4(14) . .
C13 C14 C17 C18 -10(2) . .
C14 C15 C16 C11 0.8(13) . .
C15 C14 C17 C18 171.8(14) . .
C16 C11 C12 C13 2.0(11) . .
C17 C14 C15 C16 -179.8(9) . .
C19 C20 C21 C22 -176.0(18) . .
C19 C20 C21B C22B -174.2(13) . .
C19 C20 C25 C24 178.6(7) . .
C20 C19 O6 Fe1 -176.0(4) . .
C20 C19 O7 Fe2 155.5(5) . .
C20 C21 C22 C23 -18(4) . .
C20 C21B C22B C23B 4(3) . .
C21 C20 C21B C22B 108(4) . .
C21 C20 C25 C24 -18.0(16) . .
C21 C22 C23 C24 15(5) . .
C21 C22 C23 C26 -177(3) . .
C21B C20 C21 C22 -60(3) . .
C21B C20 C25 C24 13.0(12) . .
C21B C22B C23B C24 -3(3) . .
C21B C22B C23B C26B 178.0(19) . .
C22 C23 C24 C23B 104(6) . .
C22 C23 C24 C25 -12(4) . .
C22 C23 C26 C27 -168(4) . .
C22B C23B C24 C23 -71(4) . .
C22B C23B C24 C25 8(3) . .
C22B C23B C26B C27B -174(3) . .
C23 C24 C25 C20 12.9(19) . .
C23B C24 C25 C20 -13.7(19) . .
C24 C23 C26 C27 0(6) . .
C24 C23B C26B C27B 6(5) . .
C25 C20 C21 C22 19(3) . .
C25 C20 C21B C22B -8.5(19) . .
C26 C23 C24 C23B -65(5) . .
C26 C23 C24 C25 -180(3) . .
C26B C23B C24 C23 109(6) . .
C26B C23B C24 C25 -173.0(18) . .
C28 C29 C30 C31 178.1(7) . .
C28 C29 C34 C33 -179.0(6) . .
C29 C28 O9 Fe1 -176.6(4) . .
C29 C28 O10 Fe2 153.3(4) . .
C29 C30 C31 C32 2.0(13) . .
C30 C29 C34 C33 2.0(10) . .
C30 C31 C32 C33 -0.2(13) . .
C30 C31 C32 C35 -177.7(8) . .
C31 C32 C33 C34 -0.8(12) . .
C31 C32 C35 C36 11.8(16) . .
C32 C33 C34 C29 -0.1(11) . .
C33 C32 C35 C36 -165.7(10) . .
C34 C29 C30 C31 -2.9(11) . .
C35 C32 C33 C34 176.9(8) . .
C37 C38 C39 C40 160.5(14) . .
C37 C38 C39B C40B -166.4(15) . .
C37 C38 C43 C42 -159.1(11) . .
C37 C38 C43 C42B 154.7(12) . .
C38 C37 O12 Fe3 164.6(4) . 3_566
C38 C37 O13 Fe2 -117.7(5) . .
C38 C39 C40 C41 6(3) . .
C38 C39B C40B C41B 13(3) . .
C39 C38 C39B C40B 87(3) . .
C39 C38 C43 C42 8.5(17) . .
C39 C38 C43 C42B -37.8(18) . .
C39 C40 C41 C42 -6(3) . .
C39 C40 C41 C44 174.7(19) . .
C39B C38 C39 C40 -109(4) . .
C39B C38 C43 C42 44.1(18) . .
C39B C38 C43 C42B -2.2(19) . .
C39B C40B C41B C42B -4(4) . .
C39B C40B C41B C44B 180(2) . .
C40 C41 C42 C43 8(3) . .
C40 C41 C44 C45 168(4) . .
C40B C41B C42B C43 -8(4) . .
C40B C41B C44B C45B 165(4) . .
C41 C42 C43 C38 -9(2) . .
C41 C42 C43 C42B 88(2) . .
C41B C42B C43 C38 11(3) . .
C41B C42B C43 C42 -92(3) . .
C42 C41 C44 C45 -11(4) . .
C42B C41B C44B C45B -11(6) . .
C43 C38 C39 C40 -7(2) . .
C43 C38 C39B C40B -9(2) . .
C44 C41 C42 C43 -172.6(17) . .
C44B C41B C42B C43 169(2) . .
C46 C47 C48 C49 -174.0(15) . .
C46 C47 C48B C49B 178(2) . .
C46 C47 C52 C51 177(2) . .
C46 C47 C52B C51B -179.9(12) . .
C47 C46 O14 Fe3 -175.2(4) . .
C47 C46 O15 Fe2 157.1(4) . .
C47 C48 C49 C50 -9(3) . .
C47 C48B C49B C50B 0(5) . .
C48 C47 C48B C49B 179(100) . .
C48 C47 C52 C51 0(3) . .
C48 C47 C52B C51B 0(2) . .
C48 C49 C50 C51 12(4) . .
C48 C49 C50 C53 -178(2) . .
C48B C47 C48 C49 6(3) . .
C48B C47 C52 C51 -1(3) . .
C48B C47 C52B C51B 0(2) . .
C48B C49B C50B C51B 2(4) . .
C48B C49B C50B C53B -179(2) . .
C49 C50 C51 C52 -8(4) . .
C49 C50 C53 C54 18(4) . .
C49B C50B C51B C52B -3(4) . .
C49B C50B C53B C54B -162(3) . .
C50 C51 C52 C47 2(5) . .
C50B C51B C52B C47 2(2) . .
C51 C50 C53 C54 -171(3) . .
C51B C50B C53B C54B 17(4) . .
C52 C47 C48 C49 4(2) . .
C52 C47 C48B C49B -4(3) . .
C52 C47 C52B C51B 5(3) . .
C52B C47 C48 C49 6(3) . .
C52B C47 C48B C49B -1(3) . .
C52B C47 C52 C51 -176(5) . .
C53 C50 C51 C52 -179(2) . .
C53B C50B C51B C52B 177.9(17) . .
C55 C56 O17 C57 79.4(13) . .
C56 C55 O16 C58 77.0(13) . .
C57 C58 O16 C55 -68.8(12) . .
C58 C57 O17 C56 -81.9(11) . .
O1 Fe1 O2 C1 -140.4(5) . .
O1 Fe1 O4 C10 -175.4(5) . .
O1 Fe1 O6 C19 170.7(6) . .
O1 Fe1 O8 Fe2 176(100) . .
O1 Fe1 O8 Fe3 0(4) . .
O1 Fe1 O9 C28 -146.8(5) . .
O2 C1 C2 C3 154.7(7) . .
O2 C1 C2 C7 -24.9(10) . .
O2 C1 O3 Fe3 -35.1(9) . .
O2 Fe1 O4 C10 102.1(5) . .
O2 Fe1 O6 C19 -105.7(5) . .
O2 Fe1 O8 Fe2 122.03(19) . .
O2 Fe1 O8 Fe3 -53.8(2) . .
O2 Fe1 O9 C28 -134.2(8) . .
O3 C1 C2 C3 -25.5(10) . .
O3 C1 C2 C7 154.9(6) . .
O3 C1 O2 Fe1 3.0(8) . .
O3 Fe3 O5 C10 -60.5(5) . .
O3 Fe3 O8 Fe1 36.5(2) . .
O3 Fe3 O8 Fe2 -139.1(2) . .
O3 Fe3 O14 C46 123.0(5) . .
O4 C10 C11 C12 175.7(6) . .
O4 C10 C11 C16 -7.2(9) . .
O4 C10 O5 Fe3 4.8(9) . .
O4 Fe1 O2 C1 -58.6(5) . .
O4 Fe1 O6 C19 168.6(6) . .
O4 Fe1 O8 Fe2 -144.02(19) . .
O4 Fe1 O8 Fe3 40.2(2) . .
O4 Fe1 O9 C28 130.7(5) . .
O5 C10 C11 C12 -4.4(9) . .
O5 C10 C11 C16 172.7(6) . .
O5 C10 O4 Fe1 -30.6(9) . .
O5 Fe3 O3 C1 106.5(5) . .
O5 Fe3 O8 Fe1 -53.03(19) . .
O5 Fe3 O8 Fe2 131.31(19) . .
O5 Fe3 O14 C46 157.9(14) . .
O6 C19 C20 C21 -166.0(12) . .
O6 C19 C20 C21B 163.5(9) . .
O6 C19 C20 C25 -0.9(10) . .
O6 C19 O7 Fe2 -24.7(9) . .
O6 Fe1 O2 C1 137.7(5) . .
O6 Fe1 O4 C10 -173.4(6) . .
O6 Fe1 O8 Fe2 35.8(2) . .
O6 Fe1 O8 Fe3 -140.03(19) . .
O6 Fe1 O9 C28 -65.5(5) . .
O7 C19 C20 C21 13.8(13) . .
O7 C19 C20 C21B -16.6(12) . .
O7 C19 C20 C25 178.9(6) . .
O7 C19 O6 Fe1 4.2(10) . .
O7 Fe2 O8 Fe1 -45.3(2) . .
O7 Fe2 O8 Fe3 130.35(19) . .
O7 Fe2 O10 C28 97.9(5) . .
O7 Fe2 O11 Fe3 -54.5(11) . 3_566
O7 Fe2 O13 C37 138.3(5) . .
O7 Fe2 O15 C46 -97.7(5) . .
O8 Fe1 O2 C1 37.9(5) . .
O8 Fe1 O4 C10 5.9(5) . .
O8 Fe1 O6 C19 -10.7(6) . .
O8 Fe1 O9 C28 34.8(5) . .
O8 Fe2 O7 C19 43.3(6) . .
O8 Fe2 O10 C28 2.6(5) . .
O8 Fe2 O11 Fe3 155.5(3) . 3_566
O8 Fe2 O13 C37 40(6) . .
O8 Fe2 O15 C46 -2.4(5) . .
O8 Fe3 O3 C1 13.4(5) . .
O8 Fe3 O5 C10 33.2(5) . .
O8 Fe3 O14 C46 29.3(5) . .
O9 C28 C29 C30 0.4(9) . .
O9 C28 C29 C34 -178.6(6) . .
O9 C28 O10 Fe2 -26.6(8) . .
O9 Fe1 O2 C1 -153.0(8) . .
O9 Fe1 O4 C10 -89.7(5) . .
O9 Fe1 O6 C19 85.3(5) . .
O9 Fe1 O8 Fe2 -55.7(2) . .
O9 Fe1 O8 Fe3 128.47(19) . .
O10 C28 C29 C30 -179.5(6) . .
O10 C28 C29 C34 1.6(8) . .
O10 C28 O9 Fe1 3.2(8) . .
O10 Fe2 O7 C19 -49.4(6) . .
O10 Fe2 O8 Fe1 42.24(19) . .
O10 Fe2 O8 Fe3 -142.09(19) . .
O10 Fe2 O11 Fe3 -111.7(3) . 3_566
O10 Fe2 O13 C37 50.6(5) . .
O10 Fe2 O15 C46 -128.8(12) . .
O11 Fe2 O7 C19 -106.5(10) . .
O11 Fe2 O8 Fe1 129.4(2) . .
O11 Fe2 O8 Fe3 -55.0(2) . .
O11 Fe2 O10 C28 -91.0(5) . .
O11 Fe2 O13 C37 -36.6(5) . .
O11 Fe2 O15 C46 91.7(5) . .
O11 Fe3 O3 C1 177.2(9) 3_566 .
O11 Fe3 O5 C10 128.4(5) 3_566 .
O11 Fe3 O8 Fe1 -140.8(2) 3_566 .
O11 Fe3 O8 Fe2 43.5(2) 3_566 .
O11 Fe3 O14 C46 -66.2(5) 3_566 .
O12 C37 C38 C39 19.5(13) . .
O12 C37 C38 C39B -15.7(14) . .
O12 C37 C38 C43 -173.3(7) . .
O12 C37 O13 Fe2 63.7(7) . .
O12 Fe3 O3 C1 -166.3(5) 3_566 .
O12 Fe3 O5 C10 -144.3(5) 3_566 .
O12 Fe3 O8 Fe1 43(4) 3_566 .
O12 Fe3 O8 Fe2 -133(4) 3_566 .
O12 Fe3 O14 C46 -153.1(5) 3_566 .
O13 C37 C38 C39 -159.3(11) . .
O13 C37 C38 C39B 165.6(12) . .
O13 C37 C38 C43 8.0(10) . .
O13 C37 O12 Fe3 -16.8(8) . 3_566
O13 Fe2 O7 C19 -135.3(6) . .
O13 Fe2 O8 Fe1 53(6) . .
O13 Fe2 O8 Fe3 -132(6) . .
O13 Fe2 O10 C28 -177.2(5) . .
O13 Fe2 O11 Fe3 -25.8(3) . 3_566
O13 Fe2 O15 C46 177.5(5) . .
O14 C46 C47 C48 170.0(9) . .
O14 C46 C47 C48B 170.3(17) . .
O14 C46 C47 C52 -7.3(17) . .
O14 C46 C47 C52B -10.1(9) . .
O14 C46 O15 Fe2 -22.9(9) . .
O14 Fe3 O3 C1 -76.8(5) . .
O14 Fe3 O5 C10 -95.3(17) . .
O14 Fe3 O8 Fe1 122.4(2) . .
O14 Fe3 O8 Fe2 -53.2(2) . .
O15 C46 C47 C48 -10.0(11) . .
O15 C46 C47 C48B -9.7(19) . .
O15 C46 C47 C52 172.7(15) . .
O15 C46 C47 C52B 169.9(7) . .
O15 C46 O14 Fe3 4.8(9) . .
O15 Fe2 O7 C19 134.8(6) . .
O15 Fe2 O8 Fe1 -131.23(19) . .
O15 Fe2 O8 Fe3 44.4(2) . .
O15 Fe2 O10 C28 128.9(12) . .
O15 Fe2 O11 Fe3 63.0(3) . 3_566
O15 Fe2 O13 C37 -135.9(5) . .
O16 C55 C56 O17 -82.5(15) . .
O17 C57 C58 O16 74.9(11) . .

loop_
_platon_squeeze_void_nr
_platon_squeeze_void_average_x
_platon_squeeze_void_average_y
_platon_squeeze_void_average_z
_platon_squeeze_void_volume
_platon_squeeze_void_count_electrons
_platon_squeeze_void_content
1 0.250 0.021 -0.250 1237 313 ' '
2 0.750 0.030 0.250 1237 312 ' '
